data_7006986
loop_
_publ_author_name
'Friesen, Dawn M.'
'Bowles, Owen J.'
'McDonald, Robert'
'Rosenberg, Lisa'

_publ_section_title
;
 Tuning "kappticity" of tripodal ligands.
;
_journal_issue 22
_journal_name_full 'Dalton transactions (Cambridge, England : 2003)'
_journal_page_first 2671
_journal_page_last 2682
_journal_paper_doi 10.1039/b516127d
_journal_year 2006
_chemical_formula_moiety 'C23 H51 Mo O3 P3 Si3'
_chemical_formula_sum 'C23 H51 Mo O3 P3 Si3'
_chemical_formula_weight 648.76
_space_group_IT_number 14
_symmetry_cell_setting monoclinic
_symmetry_space_group_name_Hall '-P 2yn'
_symmetry_space_group_name_H-M 'P 1 21/n 1'
_atom_sites_solution_hydrogens geom
_atom_sites_solution_primary direct
_atom_sites_solution_secondary difmap
_audit_creation_method 'manual editing of SHELXL template'
_cell_angle_alpha 90.00
_cell_angle_beta 90.3365(7)
_cell_angle_gamma 90.00
_cell_formula_units_Z 4
_cell_length_a 11.5080(5)
_cell_length_b 17.2076(7)
_cell_length_c 16.6511(7)
_cell_measurement_reflns_used 6208
_cell_measurement_temperature 193(2)
_cell_measurement_theta_max 26.368
_cell_measurement_theta_min 2.157
_cell_volume 3297.3(2)
_computing_cell_refinement 'Bruker SAINT (Bruker, 1997)'
_computing_data_collection 'Bruker SMART (Bruker, 1997)'
_computing_data_reduction 'Bruker SAINT (Bruker, 1997)'
_computing_molecular_graphics 'Bruker SHELXTL (Bruker, 1997)'
_computing_publication_material 'Bruker SHELXTL (Bruker, 1997)'
_computing_structure_refinement 'SHELXL-97 (Sheldrick, 1997)'
_computing_structure_solution 'SHELXS-97 (Sheldrick, 1990)'
_diffrn_ambient_temperature 193(2)
_diffrn_detector_area_resol_mean 8.192
_diffrn_measured_fraction_theta_full 0.997
_diffrn_measured_fraction_theta_max 0.997
_diffrn_measurement_device_type 'Bruker PLATFORM diffractometer/SMART 1000 CCD area detector'
_diffrn_measurement_method '\w scans'
_diffrn_radiation_monochromator graphite
_diffrn_radiation_source 'fine-focus sealed tube'
_diffrn_radiation_type MoK\a
_diffrn_radiation_wavelength 0.71073
_diffrn_reflns_av_R_equivalents 0.0191
_diffrn_reflns_av_sigmaI/netI 0.0188
_diffrn_reflns_limit_h_max 14
_diffrn_reflns_limit_h_min -14
_diffrn_reflns_limit_k_max 20
_diffrn_reflns_limit_k_min -21
_diffrn_reflns_limit_l_max 20
_diffrn_reflns_limit_l_min -20
_diffrn_reflns_number 21617
_diffrn_reflns_theta_full 26.39
_diffrn_reflns_theta_max 26.39
_diffrn_reflns_theta_min 1.70
_diffrn_standards_decay_% 0
_diffrn_standards_interval_time 0
_diffrn_standards_number 0
_exptl_absorpt_coefficient_mu 0.674
_exptl_absorpt_correction_T_max 0.8496
_exptl_absorpt_correction_T_min 0.7559
_exptl_absorpt_correction_type multi-scan
_exptl_absorpt_process_details 'SADABS (Sheldrick, 1996)'
_exptl_crystal_colour colorless
_exptl_crystal_density_diffrn 1.307
_exptl_crystal_density_method 'not measured'
_exptl_crystal_description prism
_exptl_crystal_F_000 1368
_exptl_crystal_size_max 0.44
_exptl_crystal_size_mid 0.40
_exptl_crystal_size_min 0.25
_refine_diff_density_max 0.358
_refine_diff_density_min -0.350
_refine_diff_density_rms 0.062
_refine_ls_extinction_coef 0.0090(3)
_refine_ls_extinction_expression Fc^*^=kFc[1+0.001xFc^2^\l^3^/sin(2\q)]^-1/4^
_refine_ls_extinction_method SHELXL
_refine_ls_goodness_of_fit_ref 1.064
_refine_ls_hydrogen_treatment constr
_refine_ls_matrix_type full
_refine_ls_number_parameters 299
_refine_ls_number_reflns 6733
_refine_ls_number_restraints 0
_refine_ls_restrained_S_all 1.064
_refine_ls_R_factor_all 0.0225
_refine_ls_R_factor_gt 0.0210
_refine_ls_shift/su_max 0.002
_refine_ls_shift/su_mean 0.000
_refine_ls_structure_factor_coef Fsqd
_refine_ls_weighting_details 'calc w=1/[\s^2^(Fo^2^)+(0.0306P)^2^+1.4152P] where P=(Fo^2^+2Fc^2^)/3'
_refine_ls_weighting_scheme calc
_refine_ls_wR_factor_gt 0.0572
_refine_ls_wR_factor_ref 0.0587
_reflns_number_gt 6370
_reflns_number_total 6733
_reflns_threshold_expression I>2\s(I)
_cod_data_source_file b516127d.txt
_cod_data_source_block 10b
_cod_depositor_comments
;
The following automatic conversions were performed:
'_symmetry_cell_setting' value 'Monoclinic' changed to 'monoclinic'
according to '/home/saulius/struct/CIF-dictionaries/cif_core.dic'
dictionary named 'cif_core.dic' version 2.4.1 from 2010-06-29.

Automatic conversion script
Id: cif_fix_enum 1527 2010-12-29 10:47:43Z saulius 
;
_cod_original_sg_symbol_H-M 'P 21/n'
_cod_database_code 7006986

loop_
_symmetry_equiv_pos_as_xyz
'x, y, z'
'-x+1/2, y+1/2, -z+1/2'
'-x, -y, -z'
'x-1/2, -y-1/2, z-1/2'

loop_
_atom_site_label
_atom_site_type_symbol
_atom_site_fract_x
_atom_site_fract_y
_atom_site_fract_z
_atom_site_U_iso_or_equiv
_atom_site_adp_type
_atom_site_occupancy
_atom_site_symmetry_multiplicity
_atom_site_calc_flag
_atom_site_refinement_flags
_atom_site_disorder_assembly
_atom_site_disorder_group
Mo Mo 0.156802(10) 0.259032(7) 0.199130(7) 0.01938(5) Uani 1 1 d . . .
P1 P 0.23824(3) 0.21836(2) 0.33606(2) 0.02163(8) Uani 1 1 d . . .
P2 P 0.00681(3) 0.34851(2) 0.26377(2) 0.02090(8) Uani 1 1 d . . .
P3 P 0.00966(3) 0.14801(2) 0.20437(2) 0.02324(9) Uani 1 1 d . . .
Si1 Si 0.10871(4) 0.17286(2) 0.42917(2) 0.02510(9) Uani 1 1 d . . .
Si2 Si -0.06113(3) 0.31225(2) 0.38736(2) 0.02393(9) Uani 1 1 d . . .
Si3 Si -0.10956(4) 0.14475(2) 0.31455(3) 0.02768(10) Uani 1 1 d . . .
O1 O 0.08688(12) 0.28355(9) 0.01967(7) 0.0472(3) Uani 1 1 d . . .
O2 O 0.36230(12) 0.16785(9) 0.12324(8) 0.0517(4) Uani 1 1 d . . .
O3 O 0.31960(13) 0.40233(8) 0.17517(10) 0.0553(4) Uani 1 1 d . . .
C1 C 0.10773(13) 0.27690(10) 0.08771(9) 0.0290(3) Uani 1 1 d . . .
C2 C 0.28336(14) 0.19847(10) 0.15255(9) 0.0303(3) Uani 1 1 d . . .
C3 C 0.25972(14) 0.34944(10) 0.18740(10) 0.0318(3) Uani 1 1 d . . .
C4 C -0.04572(13) 0.20258(9) 0.40165(9) 0.0253(3) Uani 1 1 d . . .
C5 C -0.12124(16) 0.18111(10) 0.47750(10) 0.0375(4) Uani 1 1 d . . .
H5A H -0.1166 0.1250 0.4873 0.045 Uiso 1 1 calc R . .
H5B H -0.2023 0.1958 0.4677 0.045 Uiso 1 1 calc R . .
H5C H -0.0916 0.2092 0.5246 0.045 Uiso 1 1 calc R . .
C11 C 0.34211(15) 0.13660(10) 0.32687(10) 0.0325(3) Uani 1 1 d . . .
H11A H 0.2984 0.0907 0.3075 0.039 Uiso 1 1 calc R . .
H11B H 0.3989 0.1503 0.2847 0.039 Uiso 1 1 calc R . .
C12 C 0.41028(17) 0.11236(12) 0.40174(11) 0.0447(4) Uani 1 1 d . . .
H12A H 0.4647 0.0707 0.3879 0.054 Uiso 1 1 calc R . .
H12B H 0.3563 0.0937 0.4427 0.054 Uiso 1 1 calc R . .
H12C H 0.4536 0.1571 0.4226 0.054 Uiso 1 1 calc R . .
C13 C 0.32790(14) 0.29099(10) 0.39119(10) 0.0328(3) Uani 1 1 d . . .
H13A H 0.2818 0.3391 0.3980 0.039 Uiso 1 1 calc R . .
H13B H 0.3459 0.2704 0.4454 0.039 Uiso 1 1 calc R . .
C14 C 0.44160(15) 0.31135(12) 0.34940(13) 0.0449(4) Uani 1 1 d . . .
H14A H 0.4837 0.3503 0.3811 0.054 Uiso 1 1 calc R . .
H14B H 0.4247 0.3323 0.2959 0.054 Uiso 1 1 calc R . .
H14C H 0.4894 0.2645 0.3444 0.054 Uiso 1 1 calc R . .
C15 C 0.12006(17) 0.06415(10) 0.43291(11) 0.0404(4) Uani 1 1 d . . .
H15A H 0.0650 0.0438 0.4724 0.048 Uiso 1 1 calc R . .
H15B H 0.1993 0.0493 0.4485 0.048 Uiso 1 1 calc R . .
H15C H 0.1018 0.0426 0.3798 0.048 Uiso 1 1 calc R . .
C16 C 0.14958(18) 0.20410(11) 0.53389(10) 0.0410(4) Uani 1 1 d . . .
H16A H 0.0925 0.1839 0.5720 0.049 Uiso 1 1 calc R . .
H16B H 0.1508 0.2610 0.5367 0.049 Uiso 1 1 calc R . .
H16C H 0.2267 0.1837 0.5475 0.049 Uiso 1 1 calc R . .
C21 C -0.12487(13) 0.37022(9) 0.20281(10) 0.0294(3) Uani 1 1 d . . .
H21A H -0.1628 0.3207 0.1874 0.035 Uiso 1 1 calc R . .
H21B H -0.1803 0.4001 0.2360 0.035 Uiso 1 1 calc R . .
C22 C -0.09801(16) 0.41637(11) 0.12711(10) 0.0389(4) Uani 1 1 d . . .
H22A H -0.1703 0.4264 0.0975 0.047 Uiso 1 1 calc R . .
H22B H -0.0449 0.3865 0.0932 0.047 Uiso 1 1 calc R . .
H22C H -0.0616 0.4659 0.1419 0.047 Uiso 1 1 calc R . .
C23 C 0.06225(14) 0.44798(8) 0.28350(10) 0.0284(3) Uani 1 1 d . . .
H23A H 0.1232 0.4443 0.3255 0.034 Uiso 1 1 calc R . .
H23B H 0.1001 0.4669 0.2340 0.034 Uiso 1 1 calc R . .
C24 C -0.02567(16) 0.50933(9) 0.30995(11) 0.0373(4) Uani 1 1 d . . .
H24A H 0.0148 0.5583 0.3209 0.045 Uiso 1 1 calc R . .
H24B H -0.0649 0.4916 0.3587 0.045 Uiso 1 1 calc R . .
H24C H -0.0832 0.5173 0.2671 0.045 Uiso 1 1 calc R . .
C25 C -0.21445(14) 0.34624(10) 0.40422(11) 0.0380(4) Uani 1 1 d . . .
H25A H -0.2400 0.3299 0.4577 0.046 Uiso 1 1 calc R . .
H25B H -0.2657 0.3235 0.3633 0.046 Uiso 1 1 calc R . .
H25C H -0.2175 0.4030 0.4005 0.046 Uiso 1 1 calc R . .
C26 C 0.02838(15) 0.36760(9) 0.46273(9) 0.0320(3) Uani 1 1 d . . .
H26A H 0.0031 0.3542 0.5171 0.038 Uiso 1 1 calc R . .
H26B H 0.0183 0.4235 0.4539 0.038 Uiso 1 1 calc R . .
H26C H 0.1105 0.3539 0.4565 0.038 Uiso 1 1 calc R . .
C31 C 0.06833(16) 0.04771(9) 0.19750(10) 0.0350(4) Uani 1 1 d . . .
H31A H 0.1245 0.0393 0.2419 0.042 Uiso 1 1 calc R . .
H31B H 0.0039 0.0102 0.2043 0.042 Uiso 1 1 calc R . .
C32 C 0.1288(2) 0.03138(11) 0.11757(13) 0.0508(5) Uani 1 1 d . . .
H32A H 0.1612 -0.0213 0.1183 0.061 Uiso 1 1 calc R . .
H32B H 0.1915 0.0691 0.1097 0.061 Uiso 1 1 calc R . .
H32C H 0.0724 0.0359 0.0735 0.061 Uiso 1 1 calc R . .
C33 C -0.09411(15) 0.14864(10) 0.11836(10) 0.0351(4) Uani 1 1 d . . .
H33A H -0.1442 0.1951 0.1237 0.042 Uiso 1 1 calc R . .
H33B H -0.0487 0.1551 0.0685 0.042 Uiso 1 1 calc R . .
C34 C -0.17339(18) 0.07772(13) 0.10756(12) 0.0499(5) Uani 1 1 d . . .
H34A H -0.2243 0.0857 0.0609 0.060 Uiso 1 1 calc R . .
H34B H -0.2208 0.0709 0.1557 0.060 Uiso 1 1 calc R . .
H34C H -0.1258 0.0312 0.0992 0.060 Uiso 1 1 calc R . .
C35 C -0.14092(19) 0.04094(11) 0.34286(12) 0.0458(5) Uani 1 1 d . . .
H35A H -0.1908 0.0399 0.3904 0.055 Uiso 1 1 calc R . .
H35B H -0.0678 0.0140 0.3548 0.055 Uiso 1 1 calc R . .
H35C H -0.1805 0.0149 0.2981 0.055 Uiso 1 1 calc R . .
C36 C -0.25632(14) 0.18474(12) 0.28645(12) 0.0428(4) Uani 1 1 d . . .
H36A H -0.3071 0.1837 0.3335 0.051 Uiso 1 1 calc R . .
H36B H -0.2905 0.1530 0.2436 0.051 Uiso 1 1 calc R . .
H36C H -0.2478 0.2384 0.2677 0.051 Uiso 1 1 calc R . .

loop_
_atom_site_aniso_label
_atom_site_aniso_U_11
_atom_site_aniso_U_22
_atom_site_aniso_U_33
_atom_site_aniso_U_23
_atom_site_aniso_U_13
_atom_site_aniso_U_12
Mo 0.01914(8) 0.01867(8) 0.02035(8) 0.00251(4) 0.00254(5) 0.00104(4)
P1 0.02189(18) 0.02090(18) 0.02210(17) -0.00059(14) -0.00017(13) 0.00249(14)
P2 0.02047(17) 0.01745(17) 0.02479(18) 0.00028(13) 0.00124(13) 0.00013(13)
P3 0.02604(18) 0.01969(18) 0.02399(18) -0.00064(13) -0.00056(14) -0.00210(14)
Si1 0.0329(2) 0.0215(2) 0.02092(19) 0.00204(14) 0.00195(16) 0.00035(16)
Si2 0.02291(19) 0.0223(2) 0.0267(2) -0.00213(15) 0.00619(15) -0.00035(15)
Si3 0.0263(2) 0.0246(2) 0.0322(2) -0.00060(16) 0.00469(16) -0.00824(16)
O1 0.0458(7) 0.0698(9) 0.0261(6) 0.0080(6) -0.0005(5) 0.0136(7)
O2 0.0509(8) 0.0641(9) 0.0403(7) 0.0125(6) 0.0208(6) 0.0311(7)
O3 0.0537(8) 0.0422(8) 0.0702(10) 0.0111(7) 0.0088(7) -0.0217(7)
C1 0.0258(7) 0.0324(8) 0.0287(8) 0.0047(6) 0.0034(6) 0.0051(6)
C2 0.0337(8) 0.0334(8) 0.0238(7) 0.0069(6) 0.0053(6) 0.0076(7)
C3 0.0301(8) 0.0301(8) 0.0351(8) 0.0042(6) 0.0043(6) -0.0011(6)
C4 0.0273(7) 0.0236(7) 0.0252(7) 0.0007(6) 0.0079(6) -0.0030(6)
C5 0.0428(9) 0.0345(9) 0.0355(9) 0.0017(7) 0.0175(7) -0.0063(7)
C11 0.0352(8) 0.0334(8) 0.0287(8) -0.0040(6) -0.0038(6) 0.0142(7)
C12 0.0486(11) 0.0468(11) 0.0385(9) -0.0017(8) -0.0111(8) 0.0211(9)
C13 0.0284(8) 0.0335(9) 0.0366(8) -0.0082(7) -0.0021(6) -0.0030(7)
C14 0.0265(8) 0.0497(11) 0.0585(12) -0.0027(9) -0.0029(8) -0.0070(8)
C15 0.0536(11) 0.0246(8) 0.0430(9) 0.0091(7) -0.0004(8) 0.0013(7)
C16 0.0540(11) 0.0449(10) 0.0239(7) -0.0002(7) -0.0019(7) 0.0058(8)
C21 0.0253(7) 0.0258(7) 0.0370(8) -0.0002(6) -0.0043(6) 0.0026(6)
C22 0.0412(9) 0.0406(10) 0.0348(9) 0.0046(7) -0.0067(7) 0.0097(8)
C23 0.0298(8) 0.0203(7) 0.0352(8) -0.0013(6) 0.0017(6) -0.0040(6)
C24 0.0438(10) 0.0214(8) 0.0468(10) -0.0046(7) 0.0019(8) 0.0010(7)
C25 0.0291(8) 0.0367(9) 0.0485(10) -0.0021(8) 0.0126(7) 0.0040(7)
C26 0.0385(9) 0.0293(8) 0.0283(7) -0.0051(6) 0.0034(6) -0.0007(7)
C31 0.0442(9) 0.0210(7) 0.0397(9) -0.0021(6) -0.0013(7) 0.0020(7)
C32 0.0621(13) 0.0330(10) 0.0574(12) -0.0134(9) 0.0131(10) 0.0056(9)
C33 0.0375(9) 0.0353(9) 0.0323(8) -0.0006(7) -0.0095(7) -0.0052(7)
C34 0.0490(11) 0.0510(12) 0.0494(11) -0.0070(9) -0.0146(9) -0.0170(9)
C35 0.0573(12) 0.0327(9) 0.0474(10) 0.0022(8) 0.0066(9) -0.0208(8)
C36 0.0257(8) 0.0453(10) 0.0575(11) -0.0076(9) 0.0014(8) -0.0078(7)

loop_
_atom_type_symbol
_atom_type_description
_atom_type_scat_dispersion_real
_atom_type_scat_dispersion_imag
_atom_type_scat_source
C C 0.0033 0.0016 'International Tables Vol C Tables 4.2.6.8 and 6.1.1.4'
H H 0.0000 0.0000 'International Tables Vol C Tables 4.2.6.8 and 6.1.1.4'
O O 0.0106 0.0060 'International Tables Vol C Tables 4.2.6.8 and 6.1.1.4'
Si Si 0.0817 0.0704 'International Tables Vol C Tables 4.2.6.8 and 6.1.1.4'
P P 0.1023 0.0942 'International Tables Vol C Tables 4.2.6.8 and 6.1.1.4'
Mo Mo -1.6832 0.6857 'International Tables Vol C Tables 4.2.6.8 and 6.1.1.4'

loop_
_geom_angle_atom_site_label_1
_geom_angle_atom_site_label_2
_geom_angle_atom_site_label_3
_geom_angle
_geom_angle_site_symmetry_1
_geom_angle_site_symmetry_3
_geom_angle_publ_flag
C2 Mo C1 85.37(6) . . ?
C2 Mo C3 86.09(7) . . ?
C1 Mo C3 87.26(7) . . ?
C2 Mo P3 96.34(5) . . ?
C1 Mo P3 87.84(5) . . ?
C3 Mo P3 174.34(5) . . ?
C2 Mo P2 174.20(5) . . ?
C1 Mo P2 96.46(5) . . ?
C3 Mo P2 88.50(5) . . ?
P3 Mo P2 89.236(12) . . ?
C2 Mo P1 86.44(4) . . ?
C1 Mo P1 171.33(5) . . ?
C3 Mo P1 95.01(5) . . ?
P3 Mo P1 90.251(12) . . ?
P2 Mo P1 91.964(12) . . ?
C11 P1 C13 101.23(8) . . ?
C11 P1 Si1 102.63(6) . . ?
C13 P1 Si1 104.87(6) . . ?
C11 P1 Mo 111.55(5) . . ?
C13 P1 Mo 117.10(6) . . ?
Si1 P1 Mo 117.360(18) . . ?
C23 P2 C21 100.94(7) . . ?
C23 P2 Si2 102.17(5) . . ?
C21 P2 Si2 105.31(5) . . ?
C23 P2 Mo 113.45(5) . . ?
C21 P2 Mo 116.23(5) . . ?
Si2 P2 Mo 116.676(18) . . ?
C31 P3 C33 100.96(8) . . ?
C31 P3 Si3 104.22(6) . . ?
C33 P3 Si3 103.37(6) . . ?
C31 P3 Mo 116.85(6) . . ?
C33 P3 Mo 113.09(6) . . ?
Si3 P3 Mo 116.390(18) . . ?
C15 Si1 C16 103.72(8) . . ?
C15 Si1 C4 109.92(8) . . ?
C16 Si1 C4 111.98(8) . . ?
C15 Si1 P1 108.50(6) . . ?
C16 Si1 P1 111.64(7) . . ?
C4 Si1 P1 110.80(5) . . ?
C26 Si2 C25 104.70(8) . . ?
C26 Si2 C4 111.57(7) . . ?
C25 Si2 C4 112.02(7) . . ?
C26 Si2 P2 105.85(5) . . ?
C25 Si2 P2 111.99(6) . . ?
C4 Si2 P2 110.41(5) . . ?
C36 Si3 C35 103.67(9) . . ?
C36 Si3 C4 109.91(8) . . ?
C35 Si3 C4 112.27(8) . . ?
C36 Si3 P3 109.39(7) . . ?
C35 Si3 P3 109.83(7) . . ?
C4 Si3 P3 111.48(5) . . ?
O1 C1 Mo 174.02(14) . . ?
O2 C2 Mo 174.79(15) . . ?
O3 C3 Mo 175.59(15) . . ?
C5 C4 Si1 105.18(11) . . ?
C5 C4 Si3 105.97(11) . . ?
Si1 C4 Si3 113.51(8) . . ?
C5 C4 Si2 106.22(10) . . ?
Si1 C4 Si2 112.42(7) . . ?
Si3 C4 Si2 112.74(8) . . ?
C12 C11 P1 117.94(12) . . ?
C14 C13 P1 113.82(12) . . ?
C22 C21 P2 112.86(11) . . ?
C24 C23 P2 117.42(11) . . ?
C32 C31 P3 113.04(12) . . ?
C34 C33 P3 117.68(13) . . ?

loop_
_geom_bond_atom_site_label_1
_geom_bond_atom_site_label_2
_geom_bond_distance
_geom_bond_site_symmetry_2
_geom_bond_publ_flag
Mo C2 1.9550(16) . ?
Mo C1 1.9604(16) . ?
Mo C3 1.9657(16) . ?
Mo P3 2.5547(4) . ?
Mo P2 2.5554(4) . ?
Mo P1 2.5577(4) . ?
P1 C11 1.8530(16) . ?
P1 C13 1.8597(16) . ?
P1 Si1 2.2947(5) . ?
P2 C23 1.8554(15) . ?
P2 C21 1.8569(15) . ?
P2 Si2 2.2923(5) . ?
P3 C31 1.8571(16) . ?
P3 C33 1.8594(16) . ?
P3 Si3 2.2979(6) . ?
Si1 C15 1.8762(17) . ?
Si1 C16 1.8818(17) . ?
Si1 C4 1.9028(16) . ?
Si2 C26 1.8782(16) . ?
Si2 C25 1.8814(17) . ?
Si2 C4 1.9103(16) . ?
Si3 C36 1.8803(19) . ?
Si3 C35 1.8829(18) . ?
Si3 C4 1.9028(16) . ?
O1 C1 1.162(2) . ?
O2 C2 1.160(2) . ?
O3 C3 1.160(2) . ?
C4 C5 1.581(2) . ?
C11 C12 1.527(2) . ?
C13 C14 1.526(2) . ?
C21 C22 1.523(2) . ?
C23 C24 1.529(2) . ?
C31 C32 1.531(3) . ?
C33 C34 1.534(2) . ?

loop_
_geom_torsion_atom_site_label_1
_geom_torsion_atom_site_label_2
_geom_torsion_atom_site_label_3
_geom_torsion_atom_site_label_4
_geom_torsion
_geom_torsion_site_symmetry_1
_geom_torsion_site_symmetry_2
_geom_torsion_site_symmetry_3
_geom_torsion_site_symmetry_4
_geom_torsion_publ_flag
C2 Mo P1 C11 -14.90(8) . . . . ?
C1 Mo P1 C11 4.2(3) . . . . ?
C3 Mo P1 C11 -100.65(8) . . . . ?
P3 Mo P1 C11 81.44(6) . . . . ?
P2 Mo P1 C11 170.68(6) . . . . ?
C2 Mo P1 C13 101.03(8) . . . . ?
C1 Mo P1 C13 120.1(3) . . . . ?
C3 Mo P1 C13 15.28(8) . . . . ?
P3 Mo P1 C13 -162.64(6) . . . . ?
P2 Mo P1 C13 -73.39(6) . . . . ?
C2 Mo P1 Si1 -132.87(5) . . . . ?
C1 Mo P1 Si1 -113.8(3) . . . . ?
C3 Mo P1 Si1 141.38(5) . . . . ?
P3 Mo P1 Si1 -36.54(2) . . . . ?
P2 Mo P1 Si1 52.71(2) . . . . ?
C2 Mo P2 C23 13.4(4) . . . . ?
C1 Mo P2 C23 -94.72(7) . . . . ?
C3 Mo P2 C23 -7.64(7) . . . . ?
P3 Mo P2 C23 177.54(6) . . . . ?
P1 Mo P2 C23 87.32(6) . . . . ?
C2 Mo P2 C21 129.8(4) . . . . ?
C1 Mo P2 C21 21.68(8) . . . . ?
C3 Mo P2 C21 108.75(8) . . . . ?
P3 Mo P2 C21 -66.06(6) . . . . ?
P1 Mo P2 C21 -156.29(6) . . . . ?
C2 Mo P2 Si2 -104.9(4) . . . . ?
C1 Mo P2 Si2 146.91(5) . . . . ?
C3 Mo P2 Si2 -126.01(5) . . . . ?
P3 Mo P2 Si2 59.17(2) . . . . ?
P1 Mo P2 Si2 -31.05(2) . . . . ?
C2 Mo P3 C31 18.34(8) . . . . ?
C1 Mo P3 C31 103.44(8) . . . . ?
C3 Mo P3 C31 133.5(5) . . . . ?
P2 Mo P3 C31 -160.06(6) . . . . ?
P1 Mo P3 C31 -68.10(6) . . . . ?
C2 Mo P3 C33 -98.23(8) . . . . ?
C1 Mo P3 C33 -13.13(8) . . . . ?
C3 Mo P3 C33 16.9(5) . . . . ?
P2 Mo P3 C33 83.37(6) . . . . ?
P1 Mo P3 C33 175.33(6) . . . . ?
C2 Mo P3 Si3 142.29(5) . . . . ?
C1 Mo P3 Si3 -132.62(5) . . . . ?
C3 Mo P3 Si3 -102.6(5) . . . . ?
P2 Mo P3 Si3 -36.12(2) . . . . ?
P1 Mo P3 Si3 55.84(2) . . . . ?
C11 P1 Si1 C15 -20.21(8) . . . . ?
C13 P1 Si1 C15 -125.63(9) . . . . ?
Mo P1 Si1 C15 102.46(7) . . . . ?
C11 P1 Si1 C16 93.48(8) . . . . ?
C13 P1 Si1 C16 -11.95(9) . . . . ?
Mo P1 Si1 C16 -143.86(7) . . . . ?
C11 P1 Si1 C4 -140.97(7) . . . . ?
C13 P1 Si1 C4 113.61(8) . . . . ?
Mo P1 Si1 C4 -18.30(6) . . . . ?
C23 P2 Si2 C26 -27.98(8) . . . . ?
C21 P2 Si2 C26 -133.08(8) . . . . ?
Mo P2 Si2 C26 96.35(6) . . . . ?
C23 P2 Si2 C25 85.55(8) . . . . ?
C21 P2 Si2 C25 -19.55(8) . . . . ?
Mo P2 Si2 C25 -150.12(6) . . . . ?
C23 P2 Si2 C4 -148.88(7) . . . . ?
C21 P2 Si2 C4 106.03(7) . . . . ?
Mo P2 Si2 C4 -24.54(6) . . . . ?
C31 P3 Si3 C36 -128.53(9) . . . . ?
C33 P3 Si3 C36 -23.36(9) . . . . ?
Mo P3 Si3 C36 101.25(7) . . . . ?
C31 P3 Si3 C35 -15.38(9) . . . . ?
C33 P3 Si3 C35 89.80(9) . . . . ?
Mo P3 Si3 C35 -145.60(7) . . . . ?
C31 P3 Si3 C4 109.71(8) . . . . ?
C33 P3 Si3 C4 -145.12(8) . . . . ?
Mo P3 Si3 C4 -20.51(6) . . . . ?
C2 Mo C1 O1 0.3(15) . . . . ?
C3 Mo C1 O1 86.6(15) . . . . ?
P3 Mo C1 O1 -96.3(15) . . . . ?
P2 Mo C1 O1 174.8(15) . . . . ?
P1 Mo C1 O1 -18.9(18) . . . . ?
C1 Mo C2 O2 74.3(16) . . . . ?
C3 Mo C2 O2 -13.3(16) . . . . ?
P3 Mo C2 O2 161.6(16) . . . . ?
P2 Mo C2 O2 -34.4(19) . . . . ?
P1 Mo C2 O2 -108.6(16) . . . . ?
C2 Mo C3 O3 69(2) . . . . ?
C1 Mo C3 O3 -17(2) . . . . ?
P3 Mo C3 O3 -47(2) . . . . ?
P2 Mo C3 O3 -114(2) . . . . ?
P1 Mo C3 O3 155(2) . . . . ?
C15 Si1 C4 C5 70.01(12) . . . . ?
C16 Si1 C4 C5 -44.72(13) . . . . ?
P1 Si1 C4 C5 -170.08(9) . . . . ?
C15 Si1 C4 Si3 -45.39(10) . . . . ?
C16 Si1 C4 Si3 -160.12(8) . . . . ?
P1 Si1 C4 Si3 74.52(8) . . . . ?
C15 Si1 C4 Si2 -174.84(8) . . . . ?
C16 Si1 C4 Si2 70.43(10) . . . . ?
P1 Si1 C4 Si2 -54.93(8) . . . . ?
C36 Si3 C4 C5 70.18(13) . . . . ?
C35 Si3 C4 C5 -44.64(14) . . . . ?
P3 Si3 C4 C5 -168.36(9) . . . . ?
C36 Si3 C4 Si1 -174.89(8) . . . . ?
C35 Si3 C4 Si1 70.28(10) . . . . ?
P3 Si3 C4 Si1 -53.43(8) . . . . ?
C36 Si3 C4 Si2 -45.60(10) . . . . ?
C35 Si3 C4 Si2 -160.43(9) . . . . ?
P3 Si3 C4 Si2 75.86(7) . . . . ?
C26 Si2 C4 C5 76.00(12) . . . . ?
C25 Si2 C4 C5 -41.02(13) . . . . ?
P2 Si2 C4 C5 -166.58(10) . . . . ?
C26 Si2 C4 Si1 -38.52(10) . . . . ?
C25 Si2 C4 Si1 -155.54(8) . . . . ?
P2 Si2 C4 Si1 78.91(7) . . . . ?
C26 Si2 C4 Si3 -168.37(7) . . . . ?
C25 Si2 C4 Si3 74.61(10) . . . . ?
P2 Si2 C4 Si3 -50.94(8) . . . . ?
C13 P1 C11 C12 46.95(16) . . . . ?
Si1 P1 C11 C12 -61.26(15) . . . . ?
Mo P1 C11 C12 172.24(13) . . . . ?
C11 P1 C13 C14 56.35(15) . . . . ?
Si1 P1 C13 C14 162.81(12) . . . . ?
Mo P1 C13 C14 -65.13(14) . . . . ?
C23 P2 C21 C22 57.99(13) . . . . ?
Si2 P2 C21 C22 163.99(11) . . . . ?
Mo P2 C21 C22 -65.19(13) . . . . ?
C21 P2 C23 C24 45.74(14) . . . . ?
Si2 P2 C23 C24 -62.73(13) . . . . ?
Mo P2 C23 C24 170.81(11) . . . . ?
C33 P3 C31 C32 60.16(15) . . . . ?
Si3 P3 C31 C32 167.14(13) . . . . ?
Mo P3 C31 C32 -62.91(15) . . . . ?
C31 P3 C33 C34 44.62(16) . . . . ?
Si3 P3 C33 C34 -63.03(15) . . . . ?
Mo P3 C33 C34 170.25(13) . . . . ?
